data_4064695
loop_
_publ_author_name
'Singh, Vinay K.'
'Bustelo, Emilio'
'de los R\'ios, Isaac'
'Mac\'ias-Arce, Ignacio'
'Puerta, M. Carmen'
'Valerga, Pedro'
'Ortu\~no, Manuel \'Angel'
'Ujaque, Gregori'
'Lled\'os, Agust\'i'

_publ_section_title
;
 Internal Alkyne Isomerization to Vinylidene versus Stable \p-Alkyne:
 Theoretical and Experimental Study on the Divergence of Analogous Cp*Ru
 and TpRu Systems
;
_journal_issue 15
_journal_name_full Organometallics
_journal_page_first 4014
_journal_paper_doi 10.1021/om200273v
_journal_volume 30
_journal_year 2011
_chemical_formula_moiety 'C31 H37 B N7 O2 P Ru, C32 H12 B F24'
_chemical_formula_sum 'C63 H50 B2 F24 N7 O2 P Ru'
_chemical_formula_weight 1547.75
_chemical_name_systematic
;
{\k^2^ N,P-2-[(Diisopropylphosphanyl)-methyl]-pyridine}-
{\k^3^ N,N',N''-hydro-tris(pyrazolyl)borate}-(2-phenyl-2-O-methylcarboxy-
ethylidene)-ruthenium (II) tetrakis{3,5-bis(trifluoromethyl)phenyl}borate
;
_space_group_IT_number 2
_symmetry_cell_setting triclinic
_symmetry_Int_Tables_number 2
_symmetry_space_group_name_Hall '-P 1'
_symmetry_space_group_name_H-M 'P -1'
_atom_sites_solution_hydrogens geom
_atom_sites_solution_primary direct
_atom_sites_solution_secondary difmap
_audit_creation_method SHELXL-97
_cell_angle_alpha 74.11(3)
_cell_angle_beta 77.51(3)
_cell_angle_gamma 85.73(3)
_cell_formula_units_Z 2
_cell_length_a 12.484(3)
_cell_length_b 13.946(3)
_cell_length_c 20.184(4)
_cell_measurement_reflns_used 8857
_cell_measurement_temperature 100(2)
_cell_measurement_theta_max 27.534
_cell_measurement_theta_min 2.276
_cell_volume 3299.4(14)
_computing_cell_refinement 'SAINT (Bruker, 2001)'
_computing_data_collection 'SMART (Bruker, 2001)'
_computing_data_reduction 'SAINT (Bruker, 2001)'
_computing_molecular_graphics 'ORTEP-3 vers. 1.08 (Farrugia, 2005)'
_computing_publication_material 'SHELXTL (Sheldrick, 2001)'
_computing_structure_refinement 'SHELXTL (Sheldrick, 2001)'
_computing_structure_solution 'SHELXTL (Sheldrick, 2001)'
_diffrn_ambient_temperature 100(2)
_diffrn_measured_fraction_theta_full 0.965
_diffrn_measured_fraction_theta_max 0.965
_diffrn_measurement_device_type 'Bruker SMART APEX CCD area detector'
_diffrn_measurement_method '1700 omega scan frames, 0.3 deg, 10 sec'
_diffrn_radiation_monochromator graphite
_diffrn_radiation_probe x-ray
_diffrn_radiation_type MoK\a
_diffrn_radiation_wavelength 0.71073
_diffrn_reflns_av_R_equivalents 0.0140
_diffrn_reflns_av_sigmaI/netI 0.0238
_diffrn_reflns_limit_h_max 14
_diffrn_reflns_limit_h_min -16
_diffrn_reflns_limit_k_max 18
_diffrn_reflns_limit_k_min -18
_diffrn_reflns_limit_l_max 26
_diffrn_reflns_limit_l_min -26
_diffrn_reflns_number 27367
_diffrn_reflns_theta_full 27.55
_diffrn_reflns_theta_max 27.55
_diffrn_reflns_theta_min 1.07
_diffrn_source 'sealed X-ray tube'
_diffrn_source_type 'Bruker SMART APEX'
_diffrn_standards_decay_% -0.0022
_diffrn_standards_number 0
_exptl_absorpt_coefficient_mu 0.380
_exptl_absorpt_correction_T_max 1.000
_exptl_absorpt_correction_T_min 0.882
_exptl_absorpt_correction_type multi-scan
_exptl_absorpt_process_details '(SADABS; Sheldrick, 2004)'
_exptl_crystal_colour orange
_exptl_crystal_density_diffrn 1.558
_exptl_crystal_density_method 'not measured'
_exptl_crystal_description block
_exptl_crystal_F_000 1556
_exptl_crystal_size_max 0.54
_exptl_crystal_size_mid 0.42
_exptl_crystal_size_min 0.35
_refine_diff_density_max 1.460
_refine_diff_density_min -0.913
_refine_diff_density_rms 0.079
_refine_ls_extinction_method none
_refine_ls_goodness_of_fit_ref 1.020
_refine_ls_hydrogen_treatment mixed
_refine_ls_matrix_type full
_refine_ls_number_parameters 936
_refine_ls_number_reflns 14711
_refine_ls_number_restraints 0
_refine_ls_restrained_S_all 1.020
_refine_ls_R_factor_all 0.0452
_refine_ls_R_factor_gt 0.0428
_refine_ls_shift/su_max 0.003
_refine_ls_shift/su_mean 0.000
_refine_ls_structure_factor_coef Fsqd
_refine_ls_weighting_details 'calc w=1/[\s^2^(Fo^2^)+(0.0537P)^2^+5.2586P] where P=(Fo^2^+2Fc^2^)/3'
_refine_ls_weighting_scheme calc
_refine_ls_wR_factor_gt 0.1075
_refine_ls_wR_factor_ref 0.1094
_reflns_number_gt 13867
_reflns_number_total 14711
_reflns_threshold_expression >2sigma(I)
_cod_data_source_file om200273v_si_002.cif
_cod_data_source_block pv1007
_cod_original_cell_volume 3299.5(14)
_cod_database_code 4064695

loop_
_symmetry_equiv_pos_as_xyz
'x, y, z'
'-x, -y, -z'

loop_
_atom_site_label
_atom_site_type_symbol
_atom_site_fract_x
_atom_site_fract_y
_atom_site_fract_z
_atom_site_U_iso_or_equiv
_atom_site_adp_type
_atom_site_occupancy
_atom_site_symmetry_multiplicity
_atom_site_calc_flag
_atom_site_refinement_flags
_atom_site_disorder_assembly
_atom_site_disorder_group
Ru1 Ru 0.023586(13) 0.491943(12) 0.749083(8) 0.01446(6) Uani 1 1 d . . .
P1 P 0.12042(5) 0.61902(4) 0.76078(3) 0.01788(11) Uani 1 1 d . . .
O1 O 0.09723(15) 0.57265(14) 0.47603(9) 0.0292(4) Uani 1 1 d . . .
O2 O -0.00891(15) 0.62456(13) 0.56562(8) 0.0258(4) Uani 1 1 d . . .
N1 N -0.06892(16) 0.37524(14) 0.73831(10) 0.0209(4) Uani 1 1 d . . .
N2 N -0.08938(16) 0.29081(14) 0.79202(10) 0.0231(4) Uani 1 1 d . . .
N3 N -0.09236(15) 0.46630(13) 0.85185(9) 0.0178(4) Uani 1 1 d . . .
N4 N -0.11503(16) 0.37061(13) 0.89019(9) 0.0194(4) Uani 1 1 d . . .
N5 N 0.11853(15) 0.37600(13) 0.79774(9) 0.0186(4) Uani 1 1 d . . .
N6 N 0.06794(16) 0.29729(13) 0.84800(10) 0.0211(4) Uani 1 1 d . . .
N7 N -0.08657(16) 0.61003(14) 0.71992(9) 0.0193(4) Uani 1 1 d . . .
C1 C 0.09397(18) 0.50650(15) 0.65901(11) 0.0180(4) Uani 1 1 d . . .
C2 C 0.13263(18) 0.51010(16) 0.59156(11) 0.0198(4) Uani 1 1 d . . .
C3 C 0.23203(19) 0.44960(17) 0.57225(12) 0.0209(4) Uani 1 1 d . . .
C4 C 0.3112(2) 0.48449(19) 0.51131(13) 0.0266(5) Uani 1 1 d . . .
H4 H 0.3013 0.5477 0.4801 0.032 Uiso 1 1 calc R . .
C5 C 0.4045(2) 0.4272(2) 0.49611(14) 0.0313(5) Uani 1 1 d . . .
H5 H 0.4574 0.4509 0.4541 0.038 Uiso 1 1 calc R . .
C6 C 0.4209(2) 0.3359(2) 0.54173(15) 0.0318(6) Uani 1 1 d . . .
H6 H 0.4856 0.2976 0.5316 0.038 Uiso 1 1 calc R . .
C7 C 0.3425(2) 0.30076(19) 0.60227(15) 0.0305(5) Uani 1 1 d . . .
H7 H 0.3536 0.2381 0.6337 0.037 Uiso 1 1 calc R . .
C8 C 0.2481(2) 0.35636(17) 0.61727(13) 0.0251(5) Uani 1 1 d . . .
H8A H 0.1940 0.3309 0.6584 0.030 Uiso 1 1 calc R . .
C9 C 0.07430(19) 0.57104(17) 0.53741(12) 0.0216(4) Uani 1 1 d . . .
C10 C -0.0772(2) 0.6802(2) 0.51805(13) 0.0302(5) Uani 1 1 d . . .
H10A H -0.0307 0.7193 0.4750 0.045 Uiso 1 1 calc R . .
H10B H -0.1267 0.7250 0.5408 0.045 Uiso 1 1 calc R . .
H10C H -0.1205 0.6337 0.5062 0.045 Uiso 1 1 calc R . .
C11 C -0.1010(2) 0.3586(2) 0.68337(13) 0.0301(5) Uani 1 1 d . . .
H11 H -0.0958 0.4050 0.6385 0.036 Uiso 1 1 calc R . .
C12 C -0.1430(2) 0.2634(2) 0.70187(16) 0.0404(7) Uani 1 1 d . . .
H12 H -0.1717 0.2328 0.6729 0.048 Uiso 1 1 calc R . .
C13 C -0.1346(2) 0.2228(2) 0.77051(16) 0.0353(6) Uani 1 1 d . . .
H13 H -0.1569 0.1578 0.7982 0.042 Uiso 1 1 calc R . .
C14 C -0.16711(19) 0.52362(17) 0.88230(12) 0.0214(4) Uani 1 1 d . . .
H14 H -0.1715 0.5942 0.8663 0.026 Uiso 1 1 calc R . .
C15 C -0.2372(2) 0.46611(18) 0.94030(12) 0.0251(5) Uani 1 1 d . . .
H15 H -0.2963 0.4885 0.9711 0.030 Uiso 1 1 calc R . .
C16 C -0.20180(19) 0.36912(18) 0.94325(12) 0.0234(5) Uani 1 1 d . . .
H16 H -0.2334 0.3112 0.9770 0.028 Uiso 1 1 calc R . .
C17 C 0.2267(2) 0.36258(18) 0.79574(13) 0.0247(5) Uani 1 1 d . . .
H17 H 0.2819 0.4064 0.7651 0.030 Uiso 1 1 calc R . .
C18 C 0.2459(2) 0.27500(19) 0.84522(15) 0.0330(6) Uani 1 1 d . . .
H18 H 0.3147 0.2477 0.8548 0.040 Uiso 1 1 calc R . .
C19 C 0.1443(2) 0.23689(18) 0.87702(14) 0.0309(5) Uani 1 1 d . . .
H19 H 0.1298 0.1772 0.9138 0.037 Uiso 1 1 calc R . .
C20 C -0.0581(2) 0.70617(17) 0.70748(12) 0.0229(5) Uani 1 1 d . . .
C21 C -0.1348(2) 0.78355(19) 0.69507(14) 0.0314(6) Uani 1 1 d . . .
H21 H -0.1141 0.8506 0.6869 0.038 Uiso 1 1 calc R . .
C22 C -0.2409(2) 0.7625(2) 0.69467(14) 0.0345(6) Uani 1 1 d . . .
H22 H -0.2940 0.8146 0.6870 0.041 Uiso 1 1 calc R . .
C23 C -0.2687(2) 0.6649(2) 0.70553(13) 0.0313(5) Uani 1 1 d . . .
H23 H -0.3407 0.6488 0.7043 0.038 Uiso 1 1 calc R . .
C24 C -0.1900(2) 0.59049(19) 0.71831(12) 0.0257(5) Uani 1 1 d . . .
H24 H -0.2096 0.5232 0.7262 0.031 Uiso 1 1 calc R . .
C25 C 0.0584(2) 0.72656(17) 0.70585(13) 0.0266(5) Uani 1 1 d . . .
H25A H 0.0611 0.7860 0.7233 0.032 Uiso 1 1 calc R . .
H25B H 0.1006 0.7408 0.6568 0.032 Uiso 1 1 calc R . .
C26 C 0.0860(2) 0.63038(18) 0.85193(13) 0.0244(5) Uani 1 1 d . . .
H26 H 0.0041 0.6284 0.8654 0.029 Uiso 1 1 calc R . .
C27 C 0.1173(2) 0.7252(2) 0.86670(16) 0.0333(6) Uani 1 1 d . . .
H27A H 0.0781 0.7284 0.9137 0.050 Uiso 1 1 calc R . .
H27B H 0.0974 0.7836 0.8314 0.050 Uiso 1 1 calc R . .
H27C H 0.1966 0.7245 0.8645 0.050 Uiso 1 1 calc R . .
C28 C 0.1264(2) 0.5376(2) 0.90188(13) 0.0319(5) Uani 1 1 d . . .
H28A H 0.2067 0.5341 0.8906 0.048 Uiso 1 1 calc R . .
H28B H 0.0966 0.4778 0.8964 0.048 Uiso 1 1 calc R . .
H28C H 0.1015 0.5416 0.9506 0.048 Uiso 1 1 calc R . .
C29 C 0.27014(19) 0.63659(17) 0.72890(13) 0.0237(5) Uani 1 1 d . . .
H29 H 0.3073 0.5920 0.7655 0.028 Uiso 1 1 calc R . .
C30 C 0.3143(2) 0.60778(18) 0.65984(13) 0.0261(5) Uani 1 1 d . . .
H30A H 0.2791 0.6500 0.6228 0.039 Uiso 1 1 calc R . .
H30B H 0.2983 0.5377 0.6663 0.039 Uiso 1 1 calc R . .
H30C H 0.3939 0.6172 0.6462 0.039 Uiso 1 1 calc R . .
C31 C 0.3050(2) 0.7441(2) 0.71905(16) 0.0372(6) Uani 1 1 d . . .
H31A H 0.3850 0.7462 0.7121 0.056 Uiso 1 1 calc R . .
H31B H 0.2711 0.7663 0.7610 0.056 Uiso 1 1 calc R . .
H31C H 0.2810 0.7882 0.6778 0.056 Uiso 1 1 calc R . .
B1 B -0.0572(2) 0.28368(18) 0.86256(14) 0.0219(5) Uani 1 1 d . . .
H1 H -0.0789 0.2182 0.8970 0.026 Uiso 1 1 calc R . .
F1A F 0.88974(18) -0.1272(3) 0.82850(14) 0.0722(10) Uani 0.861(3) 1 d P A 1
F2A F 0.8027(2) -0.0996(3) 0.9241(2) 0.0808(12) Uani 0.861(3) 1 d P A 1
F3A F 0.8451(2) -0.24738(18) 0.91851(17) 0.0629(8) Uani 0.861(3) 1 d P A 1
F4 F 0.37883(13) -0.34015(12) 0.90595(10) 0.0436(4) Uani 1 1 d . . .
F5 F 0.51597(17) -0.42074(14) 0.93805(13) 0.0662(7) Uani 1 1 d . . .
F6 F 0.4958(2) -0.39331(16) 0.83155(12) 0.0782(9) Uani 1 1 d . . .
F7 F 0.6044(2) -0.22310(13) 0.57793(12) 0.0677(7) Uani 1 1 d . . .
F8 F 0.59956(17) -0.11462(13) 0.47930(8) 0.0450(4) Uani 1 1 d . . .
F9 F 0.45779(16) -0.14364(15) 0.56061(10) 0.0499(5) Uani 1 1 d . . .
F10 F 0.8551(3) 0.1322(2) 0.47061(12) 0.1072(13) Uani 1 1 d . . .
F11 F 0.8909(2) 0.1298(3) 0.56914(15) 0.1066(12) Uani 1 1 d . . .
F12 F 0.7856(3) 0.2361(2) 0.5261(2) 0.1186(14) Uani 1 1 d . . .
F13 F 0.55835(19) 0.25739(14) 0.97128(9) 0.0532(5) Uani 1 1 d . . .
F14 F 0.47221(19) 0.12179(15) 0.99604(9) 0.0561(6) Uani 1 1 d . . .
F15 F 0.6457(2) 0.1225(2) 0.96694(12) 0.0890(10) Uani 1 1 d . . .
F16A F 0.4917(3) 0.41292(17) 0.66559(15) 0.0498(7) Uani 0.727(3) 1 d P B 1
F17A F 0.5077(4) 0.47103(19) 0.74541(15) 0.0787(12) Uani 0.727(3) 1 d P B 1
F18A F 0.6516(2) 0.4289(2) 0.6789(2) 0.0790(14) Uani 0.727(3) 1 d P B 1
F19 F 0.16983(13) 0.00483(10) 0.96823(7) 0.0281(3) Uani 1 1 d . . .
F20 F 0.16984(18) -0.14351(12) 0.95944(8) 0.0466(5) Uani 1 1 d . . .
F21 F 0.03398(14) -0.0456(2) 0.93822(9) 0.0660(7) Uani 1 1 d . . .
F22A F 0.03195(17) 0.0239(2) 0.69394(11) 0.0617(8) Uani 0.858(3) 1 d P C 1
F23A F 0.1733(2) -0.0177(2) 0.63161(13) 0.0624(8) Uani 0.858(3) 1 d P C 1
F24A F 0.1493(3) 0.1336(2) 0.62964(17) 0.0897(14) Uani 0.858(3) 1 d P C 1
F1B F 0.8859(12) -0.2041(19) 0.8513(9) 0.0722(10) Uani 0.139(3) 1 d P A 2
F2B F 0.8416(15) -0.0707(17) 0.8725(14) 0.0808(12) Uani 0.139(3) 1 d P A 2
F3B F 0.8106(13) -0.2034(12) 0.9473(11) 0.0629(8) Uani 0.139(3) 1 d P A 2
F16B F 0.6186(8) 0.3953(5) 0.6504(4) 0.0498(7) Uani 0.273(3) 1 d P B 2
F17B F 0.4697(10) 0.4377(5) 0.7047(5) 0.0787(12) Uani 0.273(3) 1 d P B 2
F18B F 0.6178(7) 0.4571(7) 0.7328(6) 0.0790(14) Uani 0.273(3) 1 d P B 2
F22B F 0.0637(11) 0.1252(15) 0.6768(7) 0.0617(8) Uani 0.142(3) 1 d P C 2
F23B F 0.0918(15) -0.0245(13) 0.6689(8) 0.0624(8) Uani 0.142(3) 1 d P C 2
F24B F 0.1961(19) 0.0709(14) 0.6115(11) 0.0897(14) Uani 0.142(3) 1 d P C 2
C32 C 0.55712(17) -0.08009(15) 0.80361(10) 0.0161(4) Uani 1 1 d . . .
C33 C 0.65910(18) -0.08107(16) 0.82206(11) 0.0196(4) Uani 1 1 d . . .
H33 H 0.7002 -0.0215 0.8064 0.023 Uiso 1 1 calc R . .
C34 C 0.70226(18) -0.16650(17) 0.86260(12) 0.0204(4) Uani 1 1 d . A .
C35 C 0.64669(19) -0.25597(17) 0.88471(12) 0.0210(4) Uani 1 1 d . . .
H35 H 0.6755 -0.3141 0.9129 0.025 Uiso 1 1 calc R . .
C36 C 0.54800(18) -0.25790(16) 0.86435(11) 0.0193(4) Uani 1 1 d . . .
C37 C 0.50395(17) -0.17180(16) 0.82522(11) 0.0172(4) Uani 1 1 d . . .
H37 H 0.4355 -0.1754 0.8127 0.021 Uiso 1 1 calc R . .
C38 C 0.8088(2) -0.1597(2) 0.88369(14) 0.0295(5) Uani 1 1 d . . .
C39 C 0.4864(2) -0.35305(17) 0.88471(13) 0.0270(5) Uani 1 1 d . . .
C40 C 0.56988(18) 0.02415(15) 0.67517(11) 0.0167(4) Uani 1 1 d . . .
C41 C 0.54188(18) -0.04540(15) 0.64308(11) 0.0174(4) Uani 1 1 d . . .
H41 H 0.4813 -0.0875 0.6669 0.021 Uiso 1 1 calc R . .
C42 C 0.59888(19) -0.05514(16) 0.57826(11) 0.0201(4) Uani 1 1 d . . .
C43 C 0.6878(2) 0.00492(19) 0.54124(12) 0.0264(5) Uani 1 1 d . . .
H43 H 0.7270 -0.0014 0.4967 0.032 Uiso 1 1 calc R . .
C44 C 0.7174(2) 0.0742(2) 0.57136(13) 0.0290(5) Uani 1 1 d . . .
C45 C 0.65988(19) 0.08315(18) 0.63719(12) 0.0232(5) Uani 1 1 d . . .
H45 H 0.6829 0.1310 0.6566 0.028 Uiso 1 1 calc R . .
C46 C 0.5672(2) -0.13383(18) 0.54864(12) 0.0267(5) Uani 1 1 d . . .
C47 C 0.8124(3) 0.1414(3) 0.53312(16) 0.0508(9) Uani 1 1 d . . .
C48 C 0.53011(17) 0.11857(15) 0.78212(11) 0.0166(4) Uani 1 1 d . . .
C49 C 0.53720(18) 0.10929(16) 0.85216(11) 0.0187(4) Uani 1 1 d . . .
H49 H 0.5333 0.0448 0.8841 0.022 Uiso 1 1 calc R . .
C50 C 0.54975(18) 0.19123(18) 0.87654(12) 0.0216(4) Uani 1 1 d . . .
C51 C 0.55704(19) 0.28670(17) 0.83190(12) 0.0226(4) Uani 1 1 d . . .
H51 H 0.5677 0.3425 0.8480 0.027 Uiso 1 1 calc R . .
C52 C 0.54831(19) 0.29797(16) 0.76281(12) 0.0217(4) Uani 1 1 d . B .
C53 C 0.53427(18) 0.21638(16) 0.73876(11) 0.0190(4) Uani 1 1 d . . .
H53 H 0.5272 0.2272 0.6913 0.023 Uiso 1 1 calc R . .
C54 C 0.5562(2) 0.1735(2) 0.95226(14) 0.0328(6) Uani 1 1 d . . .
C55 C 0.5550(2) 0.40024(18) 0.71338(14) 0.0294(5) Uani 1 1 d . . .
C56 C 0.37355(17) 0.01502(14) 0.76852(11) 0.0158(4) Uani 1 1 d . . .
C57 C 0.31235(18) -0.00980(15) 0.83800(11) 0.0176(4) Uani 1 1 d . . .
H57 H 0.3502 -0.0228 0.8757 0.021 Uiso 1 1 calc R . .
C58 C 0.19896(18) -0.01606(16) 0.85347(11) 0.0184(4) Uani 1 1 d . . .
C59 C 0.13996(18) 0.00330(16) 0.80019(12) 0.0195(4) Uani 1 1 d . . .
H59 H 0.0622 -0.0004 0.8107 0.023 Uiso 1 1 calc R . .
C60 C 0.19788(18) 0.02812(16) 0.73130(12) 0.0194(4) Uani 1 1 d . C .
C61 C 0.31245(18) 0.03432(15) 0.71573(11) 0.0178(4) Uani 1 1 d . . .
H61 H 0.3497 0.0522 0.6679 0.021 Uiso 1 1 calc R . .
C62 C 0.1418(2) -0.04862(19) 0.92927(12) 0.0257(5) Uani 1 1 d . . .
C63 C 0.1373(2) 0.04655(19) 0.67236(13) 0.0269(5) Uani 1 1 d . . .
B2 B 0.5077(2) 0.02176(17) 0.75614(12) 0.0156(4) Uani 1 1 d . . .

loop_
_atom_site_aniso_label
_atom_site_aniso_U_11
_atom_site_aniso_U_22
_atom_site_aniso_U_33
_atom_site_aniso_U_23
_atom_site_aniso_U_13
_atom_site_aniso_U_12
Ru1 0.01496(9) 0.01577(9) 0.01270(8) -0.00342(6) -0.00302(6) -0.00133(6)
P1 0.0188(3) 0.0155(2) 0.0201(3) -0.0039(2) -0.0063(2) -0.0014(2)
O1 0.0350(10) 0.0363(10) 0.0164(8) -0.0064(7) -0.0054(7) -0.0022(8)
O2 0.0299(9) 0.0285(8) 0.0192(8) -0.0054(7) -0.0081(7) 0.0037(7)
N1 0.0195(9) 0.0261(9) 0.0182(9) -0.0083(7) -0.0010(7) -0.0061(7)
N2 0.0238(10) 0.0213(9) 0.0238(10) -0.0081(8) 0.0009(8) -0.0072(7)
N3 0.0210(9) 0.0166(8) 0.0154(8) -0.0032(7) -0.0036(7) -0.0022(7)
N4 0.0216(9) 0.0184(8) 0.0165(8) -0.0022(7) -0.0023(7) -0.0024(7)
N5 0.0204(9) 0.0166(8) 0.0177(8) -0.0037(7) -0.0026(7) -0.0016(7)
N6 0.0229(10) 0.0157(8) 0.0218(9) -0.0022(7) -0.0022(8) -0.0006(7)
N7 0.0200(9) 0.0224(9) 0.0148(8) -0.0034(7) -0.0046(7) 0.0013(7)
C1 0.0175(10) 0.0174(9) 0.0192(10) -0.0034(8) -0.0053(8) -0.0013(8)
C2 0.0197(11) 0.0216(10) 0.0181(10) -0.0051(8) -0.0027(8) -0.0043(8)
C3 0.0227(11) 0.0231(10) 0.0190(10) -0.0093(8) -0.0027(8) -0.0050(8)
C4 0.0273(12) 0.0284(12) 0.0234(11) -0.0079(9) 0.0000(9) -0.0068(9)
C5 0.0275(13) 0.0378(14) 0.0293(13) -0.0161(11) 0.0042(10) -0.0072(10)
C6 0.0264(13) 0.0322(13) 0.0432(15) -0.0228(12) -0.0041(11) 0.0000(10)
C7 0.0342(14) 0.0230(11) 0.0368(14) -0.0117(10) -0.0081(11) 0.0000(10)
C8 0.0287(12) 0.0231(11) 0.0229(11) -0.0077(9) -0.0005(9) -0.0048(9)
C9 0.0246(11) 0.0218(10) 0.0183(10) -0.0039(8) -0.0040(9) -0.0068(8)
C10 0.0339(14) 0.0318(13) 0.0261(12) -0.0045(10) -0.0135(10) 0.0025(10)
C11 0.0247(12) 0.0473(15) 0.0231(11) -0.0180(11) -0.0016(9) -0.0087(11)
C12 0.0370(15) 0.0556(18) 0.0389(15) -0.0300(14) -0.0009(12) -0.0196(13)
C13 0.0339(14) 0.0332(13) 0.0427(15) -0.0204(12) 0.0019(12) -0.0136(11)
C14 0.0237(11) 0.0219(10) 0.0188(10) -0.0066(8) -0.0041(9) 0.0022(8)
C15 0.0239(12) 0.0303(12) 0.0196(10) -0.0066(9) -0.0019(9) 0.0024(9)
C16 0.0223(11) 0.0273(11) 0.0168(10) -0.0016(9) -0.0001(8) -0.0027(9)
C17 0.0202(11) 0.0243(11) 0.0271(12) -0.0034(9) -0.0045(9) 0.0003(9)
C18 0.0265(13) 0.0280(12) 0.0385(14) 0.0006(11) -0.0085(11) 0.0075(10)
C19 0.0324(13) 0.0203(11) 0.0330(13) 0.0025(10) -0.0060(11) 0.0052(10)
C20 0.0263(12) 0.0240(11) 0.0186(10) -0.0049(8) -0.0073(9) 0.0037(9)
C21 0.0403(15) 0.0269(12) 0.0301(13) -0.0095(10) -0.0149(11) 0.0114(11)
C22 0.0346(14) 0.0413(15) 0.0296(13) -0.0121(11) -0.0139(11) 0.0187(12)
C23 0.0210(12) 0.0454(15) 0.0275(12) -0.0086(11) -0.0090(10) 0.0074(11)
C24 0.0217(11) 0.0335(12) 0.0203(11) -0.0043(9) -0.0046(9) 0.0006(9)
C25 0.0316(13) 0.0175(10) 0.0307(12) -0.0020(9) -0.0116(10) -0.0006(9)
C26 0.0244(12) 0.0270(11) 0.0263(11) -0.0125(9) -0.0070(9) -0.0026(9)
C27 0.0302(13) 0.0361(14) 0.0439(15) -0.0247(12) -0.0109(12) -0.0010(11)
C28 0.0396(15) 0.0365(13) 0.0234(12) -0.0093(10) -0.0121(11) -0.0023(11)
C29 0.0202(11) 0.0228(11) 0.0282(12) -0.0045(9) -0.0060(9) -0.0054(8)
C30 0.0212(11) 0.0264(11) 0.0291(12) -0.0055(9) -0.0030(9) -0.0032(9)
C31 0.0348(15) 0.0320(13) 0.0456(16) -0.0148(12) 0.0009(12) -0.0159(11)
B1 0.0232(12) 0.0169(11) 0.0225(12) -0.0029(9) -0.0002(10) -0.0034(9)
F1A 0.0233(10) 0.133(3) 0.0521(15) 0.0004(16) -0.0112(10) -0.0301(14)
F2A 0.0495(16) 0.119(2) 0.132(3) -0.108(3) -0.0593(18) 0.0382(16)
F3A 0.0454(14) 0.0406(13) 0.112(2) -0.0068(13) -0.0551(15) 0.0084(10)
F4 0.0245(8) 0.0315(8) 0.0650(12) -0.0001(8) -0.0019(8) -0.0077(6)
F5 0.0505(12) 0.0342(9) 0.0966(17) 0.0329(10) -0.0384(12) -0.0138(8)
F6 0.111(2) 0.0565(13) 0.0644(14) -0.0419(11) 0.0385(13) -0.0545(13)
F7 0.127(2) 0.0240(8) 0.0790(15) -0.0225(9) -0.0733(15) 0.0181(10)
F8 0.0695(13) 0.0474(10) 0.0231(8) -0.0197(7) -0.0003(8) -0.0197(9)
F9 0.0475(11) 0.0636(12) 0.0514(11) -0.0343(10) -0.0059(9) -0.0209(9)
F10 0.124(2) 0.147(3) 0.0528(13) -0.0631(16) 0.0605(15) -0.107(2)
F11 0.0617(16) 0.180(3) 0.0737(17) -0.0188(19) 0.0019(13) -0.080(2)
F12 0.116(3) 0.0595(16) 0.147(3) -0.0262(17) 0.062(2) -0.0581(17)
F13 0.0899(15) 0.0498(10) 0.0282(8) -0.0234(8) -0.0045(9) -0.0258(10)
F14 0.0881(15) 0.0595(12) 0.0210(8) -0.0104(8) -0.0005(9) -0.0364(11)
F15 0.0937(19) 0.145(2) 0.0537(13) -0.0562(15) -0.0542(13) 0.0665(18)
F16A 0.0755(17) 0.0228(10) 0.0544(15) 0.0072(10) -0.0386(14) -0.0126(11)
F17A 0.163(4) 0.0217(11) 0.0466(15) -0.0104(10) -0.0168(18) 0.0231(15)
F18A 0.0292(14) 0.0569(18) 0.109(3) 0.047(2) -0.0091(16) -0.0174(12)
F19 0.0392(8) 0.0266(7) 0.0199(6) -0.0112(5) -0.0024(6) -0.0012(6)
F20 0.0859(14) 0.0234(7) 0.0222(7) -0.0035(6) 0.0082(8) -0.0145(8)
F21 0.0200(8) 0.151(2) 0.0282(9) -0.0299(12) 0.0045(7) -0.0126(11)
F22A 0.0241(10) 0.130(2) 0.0311(10) -0.0121(13) -0.0117(8) -0.0180(12)
F23A 0.0687(17) 0.094(2) 0.0467(13) -0.0437(14) -0.0361(12) 0.0286(15)
F24A 0.134(3) 0.0448(15) 0.097(2) 0.0419(15) -0.100(2) -0.0441(17)
F1B 0.0233(10) 0.133(3) 0.0521(15) 0.0004(16) -0.0112(10) -0.0301(14)
F2B 0.0495(16) 0.119(2) 0.132(3) -0.108(3) -0.0593(18) 0.0382(16)
F3B 0.0454(14) 0.0406(13) 0.112(2) -0.0068(13) -0.0551(15) 0.0084(10)
F16B 0.0755(17) 0.0228(10) 0.0544(15) 0.0072(10) -0.0386(14) -0.0126(11)
F17B 0.163(4) 0.0217(11) 0.0466(15) -0.0104(10) -0.0168(18) 0.0231(15)
F18B 0.0292(14) 0.0569(18) 0.109(3) 0.047(2) -0.0091(16) -0.0174(12)
F22B 0.0241(10) 0.130(2) 0.0311(10) -0.0121(13) -0.0117(8) -0.0180(12)
F23B 0.0687(17) 0.094(2) 0.0467(13) -0.0437(14) -0.0361(12) 0.0286(15)
F24B 0.134(3) 0.0448(15) 0.097(2) 0.0419(15) -0.100(2) -0.0441(17)
C32 0.0166(10) 0.0188(9) 0.0130(9) -0.0062(7) -0.0006(7) -0.0005(8)
C33 0.0183(10) 0.0220(10) 0.0208(10) -0.0105(8) -0.0023(8) -0.0019(8)
C34 0.0165(10) 0.0271(11) 0.0210(10) -0.0123(9) -0.0050(8) 0.0035(8)
C35 0.0205(11) 0.0235(10) 0.0186(10) -0.0066(8) -0.0038(8) 0.0048(8)
C36 0.0186(10) 0.0200(10) 0.0170(10) -0.0047(8) 0.0009(8) 0.0000(8)
C37 0.0157(10) 0.0203(10) 0.0156(9) -0.0055(8) -0.0021(8) -0.0012(8)
C38 0.0244(12) 0.0332(13) 0.0372(14) -0.0156(11) -0.0134(11) 0.0052(10)
C39 0.0244(12) 0.0210(11) 0.0308(12) -0.0012(9) -0.0027(10) -0.0012(9)
C40 0.0184(10) 0.0178(9) 0.0142(9) -0.0039(7) -0.0044(8) -0.0003(8)
C41 0.0194(10) 0.0165(9) 0.0163(9) -0.0032(8) -0.0048(8) -0.0013(8)
C42 0.0258(11) 0.0185(10) 0.0172(10) -0.0053(8) -0.0062(8) -0.0004(8)
C43 0.0309(13) 0.0327(12) 0.0159(10) -0.0109(9) 0.0019(9) -0.0052(10)
C44 0.0302(13) 0.0355(13) 0.0209(11) -0.0106(10) 0.0040(10) -0.0134(10)
C45 0.0242(11) 0.0284(11) 0.0193(10) -0.0118(9) 0.0005(9) -0.0088(9)
C46 0.0399(14) 0.0231(11) 0.0193(11) -0.0075(9) -0.0078(10) -0.0029(10)
C47 0.054(2) 0.067(2) 0.0334(15) -0.0283(15) 0.0191(14) -0.0386(17)
C48 0.0149(10) 0.0191(10) 0.0166(9) -0.0066(8) -0.0016(8) -0.0021(7)
C49 0.0192(10) 0.0207(10) 0.0171(10) -0.0063(8) -0.0033(8) -0.0013(8)
C50 0.0186(10) 0.0287(11) 0.0210(10) -0.0126(9) -0.0030(8) -0.0021(9)
C51 0.0209(11) 0.0239(11) 0.0268(11) -0.0138(9) -0.0028(9) -0.0035(8)
C52 0.0203(11) 0.0195(10) 0.0258(11) -0.0073(9) -0.0032(9) -0.0034(8)
C53 0.0204(10) 0.0202(10) 0.0166(10) -0.0053(8) -0.0025(8) -0.0030(8)
C54 0.0427(15) 0.0373(14) 0.0245(12) -0.0165(11) -0.0086(11) -0.0021(11)
C55 0.0324(13) 0.0193(11) 0.0359(13) -0.0049(10) -0.0079(11) -0.0036(10)
C56 0.0184(10) 0.0127(9) 0.0168(9) -0.0050(7) -0.0027(8) -0.0013(7)
C57 0.0201(10) 0.0172(9) 0.0161(9) -0.0050(8) -0.0040(8) -0.0009(8)
C58 0.0192(10) 0.0181(9) 0.0174(10) -0.0064(8) -0.0004(8) -0.0006(8)
C59 0.0162(10) 0.0202(10) 0.0226(10) -0.0078(8) -0.0023(8) -0.0007(8)
C60 0.0205(11) 0.0184(10) 0.0203(10) -0.0050(8) -0.0067(8) 0.0010(8)
C61 0.0202(10) 0.0161(9) 0.0164(9) -0.0037(8) -0.0027(8) -0.0012(8)
C62 0.0226(11) 0.0343(12) 0.0212(11) -0.0113(10) 0.0007(9) -0.0065(9)
C63 0.0233(12) 0.0343(13) 0.0224(11) -0.0028(10) -0.0082(9) -0.0023(10)
B2 0.0175(11) 0.0165(10) 0.0135(10) -0.0048(8) -0.0028(8) -0.0025(8)

loop_
_atom_type_symbol
_atom_type_description
_atom_type_scat_dispersion_real
_atom_type_scat_dispersion_imag
_atom_type_scat_source
C C 0.0033 0.0016 'International Tables Vol C Tables 4.2.6.8 and 6.1.1.4'
H H 0.0000 0.0000 'International Tables Vol C Tables 4.2.6.8 and 6.1.1.4'
B B 0.0013 0.0007 'International Tables Vol C Tables 4.2.6.8 and 6.1.1.4'
N N 0.0061 0.0033 'International Tables Vol C Tables 4.2.6.8 and 6.1.1.4'
O O 0.0106 0.0060 'International Tables Vol C Tables 4.2.6.8 and 6.1.1.4'
F F 0.0171 0.0103 'International Tables Vol C Tables 4.2.6.8 and 6.1.1.4'
P P 0.1023 0.0942 'International Tables Vol C Tables 4.2.6.8 and 6.1.1.4'
Ru Ru -1.2594 0.8363 'International Tables Vol C Tables 4.2.6.8 and 6.1.1.4'

loop_
_geom_angle_atom_site_label_1
_geom_angle_atom_site_label_2
_geom_angle_atom_site_label_3
_geom_angle
C1 Ru1 N5 98.89(9)
C1 Ru1 N7 92.12(9)
N5 Ru1 N7 168.88(7)
C1 Ru1 N1 87.98(9)
N5 Ru1 N1 84.83(8)
N7 Ru1 N1 97.16(8)
C1 Ru1 N3 168.03(8)
N5 Ru1 N3 86.86(8)
N7 Ru1 N3 82.60(8)
N1 Ru1 N3 82.07(7)
C1 Ru1 P1 92.37(8)
N5 Ru1 P1 95.98(6)
N7 Ru1 P1 81.95(6)
N1 Ru1 P1 179.05(6)
N3 Ru1 P1 97.48(6)
C25 P1 C26 107.62(12)
C25 P1 C29 104.51(12)
C26 P1 C29 107.62(11)
C25 P1 Ru1 99.81(8)
C26 P1 Ru1 110.86(8)
C29 P1 Ru1 124.83(8)
C9 O2 C10 115.64(18)
C11 N1 N2 107.0(2)
C11 N1 Ru1 132.80(17)
N2 N1 Ru1 119.43(14)
C13 N2 N1 109.3(2)
C13 N2 B1 130.4(2)
N1 N2 B1 120.17(18)
C14 N3 N4 105.89(18)
C14 N3 Ru1 134.01(15)
N4 N3 Ru1 118.55(14)
C16 N4 N3 110.06(18)
C16 N4 B1 129.32(19)
N3 N4 B1 119.67(18)
C17 N5 N6 106.81(18)
C17 N5 Ru1 133.63(16)
N6 N5 Ru1 119.26(14)
C19 N6 N5 109.0(2)
C19 N6 B1 129.1(2)
N5 N6 B1 121.83(18)
C24 N7 C20 118.7(2)
C24 N7 Ru1 119.98(16)
C20 N7 Ru1 121.11(15)
C2 C1 Ru1 171.09(19)
C1 C2 C9 119.7(2)
C1 C2 C3 119.1(2)
C9 C2 C3 121.2(2)
C4 C3 C8 118.9(2)
C4 C3 C2 121.9(2)
C8 C3 C2 119.2(2)
C5 C4 C3 120.2(2)
C5 C4 H4 119.9
C3 C4 H4 119.9
C6 C5 C4 120.5(2)
C6 C5 H5 119.8
C4 C5 H5 119.8
C5 C6 C7 119.5(2)
C5 C6 H6 120.2
C7 C6 H6 120.2
C6 C7 C8 120.5(2)
C6 C7 H7 119.8
C8 C7 H7 119.8
C7 C8 C3 120.3(2)
C7 C8 H8A 119.8
C3 C8 H8A 119.8
O1 C9 O2 124.0(2)
O1 C9 C2 124.7(2)
O2 C9 C2 111.35(19)
O2 C10 H10A 109.5
O2 C10 H10B 109.5
H10A C10 H10B 109.5
O2 C10 H10C 109.5
H10A C10 H10C 109.5
H10B C10 H10C 109.5
N1 C11 C12 109.7(2)
N1 C11 H11 125.2
C12 C11 H11 125.2
C13 C12 C11 105.8(2)
C13 C12 H12 127.1
C11 C12 H12 127.1
N2 C13 C12 108.2(2)
N2 C13 H13 125.9
C12 C13 H13 125.9
N3 C14 C15 111.0(2)
N3 C14 H14 124.5
C15 C14 H14 124.5
C16 C15 C14 104.6(2)
C16 C15 H15 127.7
C14 C15 H15 127.7
N4 C16 C15 108.4(2)
N4 C16 H16 125.8
C15 C16 H16 125.8
N5 C17 C18 110.0(2)
N5 C17 H17 125.0
C18 C17 H17 125.0
C19 C18 C17 104.9(2)
C19 C18 H18 127.5
C17 C18 H18 127.5
N6 C19 C18 109.2(2)
N6 C19 H19 125.4
C18 C19 H19 125.4
N7 C20 C21 120.8(2)
N7 C20 C25 117.9(2)
C21 C20 C25 121.3(2)
C22 C21 C20 119.9(3)
C22 C21 H21 120.1
C20 C21 H21 120.1
C23 C22 C21 119.1(2)
C23 C22 H22 120.5
C21 C22 H22 120.5
C22 C23 C24 119.0(2)
C22 C23 H23 120.5
C24 C23 H23 120.5
N7 C24 C23 122.5(2)
N7 C24 H24 118.8
C23 C24 H24 118.8
C20 C25 P1 110.51(16)
C20 C25 H25A 109.5
P1 C25 H25A 109.5
C20 C25 H25B 109.5
P1 C25 H25B 109.5
H25A C25 H25B 108.1
C27 C26 C28 110.6(2)
C27 C26 P1 118.85(19)
C28 C26 P1 110.25(17)
C27 C26 H26 105.3
C28 C26 H26 105.3
P1 C26 H26 105.3
C26 C27 H27A 109.5
C26 C27 H27B 109.5
H27A C27 H27B 109.5
C26 C27 H27C 109.5
H27A C27 H27C 109.5
H27B C27 H27C 109.5
C26 C28 H28A 109.5
C26 C28 H28B 109.5
H28A C28 H28B 109.5
C26 C28 H28C 109.5
H28A C28 H28C 109.5
H28B C28 H28C 109.5
C30 C29 C31 108.3(2)
C30 C29 P1 113.25(16)
C31 C29 P1 112.82(18)
C30 C29 H29 107.4
C31 C29 H29 107.4
P1 C29 H29 107.4
C29 C30 H30A 109.5
C29 C30 H30B 109.5
H30A C30 H30B 109.5
C29 C30 H30C 109.5
H30A C30 H30C 109.5
H30B C30 H30C 109.5
C29 C31 H31A 109.5
C29 C31 H31B 109.5
H31A C31 H31B 109.5
C29 C31 H31C 109.5
H31A C31 H31C 109.5
H31B C31 H31C 109.5
N2 B1 N4 107.43(19)
N2 B1 N6 107.74(19)
N4 B1 N6 108.81(19)
N2 B1 H1 110.9
N4 B1 H1 110.9
N6 B1 H1 110.9
C33 C32 C37 115.73(19)
C33 C32 B2 121.23(19)
C37 C32 B2 122.97(19)
C34 C33 C32 122.2(2)
C34 C33 H33 118.9
C32 C33 H33 118.9
C35 C34 C33 120.9(2)
C35 C34 C38 120.3(2)
C33 C34 C38 118.8(2)
C36 C35 C34 117.9(2)
C36 C35 H35 121.0
C34 C35 H35 121.0
C35 C36 C37 120.9(2)
C35 C36 C39 120.2(2)
C37 C36 C39 118.9(2)
C36 C37 C32 122.3(2)
C36 C37 H37 118.9
C32 C37 H37 118.9
F1B C38 F3B 102.0(12)
F1B C38 F2B 106.0(13)
F3B C38 F2B 106.8(12)
F2A C38 F1A 106.8(3)
F2A C38 F3A 106.4(3)
F1A C38 F3A 104.7(3)
F1B C38 C34 111.7(7)
F3B C38 C34 114.7(7)
F2B C38 C34 114.7(7)
F2A C38 C34 112.6(2)
F1A C38 C34 112.4(2)
F3A C38 C34 113.2(2)
F6 C39 F5 108.4(2)
F6 C39 F4 105.0(2)
F5 C39 F4 104.5(2)
F6 C39 C36 112.3(2)
F5 C39 C36 113.4(2)
F4 C39 C36 112.6(2)
C45 C40 C41 115.32(19)
C45 C40 B2 124.60(19)
C41 C40 B2 119.60(18)
C42 C41 C40 122.8(2)
C42 C41 H41 118.6
C40 C41 H41 118.6
C41 C42 C43 120.8(2)
C41 C42 C46 119.8(2)
C43 C42 C46 119.3(2)
C44 C43 C42 117.8(2)
C44 C43 H43 121.1
C42 C43 H43 121.1
C43 C44 C45 121.0(2)
C43 C44 C47 119.8(2)
C45 C44 C47 119.2(2)
C40 C45 C44 122.2(2)
C40 C45 H45 118.9
C44 C45 H45 118.9
F7 C46 F8 109.0(2)
F7 C46 F9 104.8(2)
F8 C46 F9 104.7(2)
F7 C46 C42 112.1(2)
F8 C46 C42 113.3(2)
F9 C46 C42 112.4(2)
F10 C47 F12 106.7(3)
F10 C47 F11 108.5(3)
F12 C47 F11 101.9(3)
F10 C47 C44 114.4(2)
F12 C47 C44 112.3(3)
F11 C47 C44 112.2(3)
C53 C48 C49 115.31(19)
C53 C48 B2 123.15(18)
C49 C48 B2 121.33(18)
C50 C49 C48 122.4(2)
C50 C49 H49 118.8
C48 C49 H49 118.8
C51 C50 C49 121.0(2)
C51 C50 C54 120.7(2)
C49 C50 C54 118.3(2)
C50 C51 C52 117.7(2)
C50 C51 H51 121.2
C52 C51 H51 121.2
C51 C52 C53 121.3(2)
C51 C52 C55 119.0(2)
C53 C52 C55 119.7(2)
C52 C53 C48 122.3(2)
C52 C53 H53 118.9
C48 C53 H53 118.9
F15 C54 F14 106.0(3)
F15 C54 F13 105.7(3)
F14 C54 F13 106.4(2)
F15 C54 C50 112.2(2)
F14 C54 C50 112.7(2)
F13 C54 C50 113.2(2)
F17B C55 F18B 113.3(6)
F18A C55 F16A 106.5(3)
F18A C55 F17A 108.6(3)
F16A C55 F17A 98.4(3)
F17B C55 F16B 109.7(6)
F18B C55 F16B 100.1(6)
F17B C55 C52 114.7(5)
F18A C55 C52 116.0(2)
F18B C55 C52 109.5(4)
F16A C55 C52 113.3(2)
F17A C55 C52 112.6(2)
F16B C55 C52 108.6(3)
C61 C56 C57 115.6(2)
C61 C56 B2 125.90(19)
C57 C56 B2 118.43(18)
C58 C57 C56 122.5(2)
C58 C57 H57 118.8
C56 C57 H57 118.8
C57 C58 C59 120.9(2)
C57 C58 C62 118.4(2)
C59 C58 C62 120.7(2)
C60 C59 C58 118.0(2)
C60 C59 H59 121.0
C58 C59 H59 121.0
C59 C60 C61 121.1(2)
C59 C60 C63 119.5(2)
C61 C60 C63 119.4(2)
C56 C61 C60 121.9(2)
C56 C61 H61 119.0
C60 C61 H61 119.0
F21 C62 F19 107.9(2)
F21 C62 F20 106.5(2)
F19 C62 F20 104.6(2)
F21 C62 C58 113.3(2)
F19 C62 C58 112.7(2)
F20 C62 C58 111.2(2)
F23B C63 F24B 100.2(12)
F24A C63 F22A 110.7(3)
F24A C63 F23A 105.0(3)
F22A C63 F23A 101.1(2)
F23B C63 F22B 110.8(10)
F24B C63 F22B 105.8(11)
F23B C63 C60 115.6(7)
F24B C63 C60 115.3(7)
F24A C63 C60 114.9(2)
F22A C63 C60 113.4(2)
F23A C63 C60 110.6(2)
F22B C63 C60 108.6(6)
C48 B2 C32 110.27(17)
C48 B2 C40 114.73(17)
C32 B2 C40 103.45(17)
C48 B2 C56 105.74(17)
C32 B2 C56 109.99(17)
C40 B2 C56 112.71(17)

loop_
_geom_bond_atom_site_label_1
_geom_bond_atom_site_label_2
_geom_bond_distance
Ru1 C1 1.803(2)
Ru1 N5 2.081(2)
Ru1 N7 2.105(2)
Ru1 N1 2.148(2)
Ru1 N3 2.213(2)
Ru1 P1 2.3086(8)
P1 C25 1.835(2)
P1 C26 1.844(2)
P1 C29 1.852(2)
O1 C9 1.204(3)
O2 C9 1.350(3)
O2 C10 1.449(3)
N1 C11 1.338(3)
N1 N2 1.361(3)
N2 C13 1.349(3)
N2 B1 1.537(3)
N3 C14 1.341(3)
N3 N4 1.362(3)
N4 C16 1.345(3)
N4 B1 1.539(3)
N5 C17 1.342(3)
N5 N6 1.360(3)
N6 C19 1.347(3)
N6 B1 1.542(3)
N7 C24 1.348(3)
N7 C20 1.355(3)
C1 C2 1.331(3)
C2 C9 1.480(3)
C2 C3 1.490(3)
C3 C4 1.394(3)
C3 C8 1.396(3)
C4 C5 1.390(4)
C4 H4 0.9500
C5 C6 1.382(4)
C5 H5 0.9500
C6 C7 1.385(4)
C6 H6 0.9500
C7 C8 1.386(4)
C7 H7 0.9500
C8 H8A 0.9500
C10 H10A 0.9800
C10 H10B 0.9800
C10 H10C 0.9800
C11 C12 1.388(4)
C11 H11 0.9500
C12 C13 1.370(4)
C12 H12 0.9500
C13 H13 0.9500
C14 C15 1.388(3)
C14 H14 0.9500
C15 C16 1.381(3)
C15 H15 0.9500
C16 H16 0.9500
C17 C18 1.393(3)
C17 H17 0.9500
C18 C19 1.366(4)
C18 H18 0.9500
C19 H19 0.9500
C20 C21 1.395(3)
C20 C25 1.494(3)
C21 C22 1.379(4)
C21 H21 0.9500
C22 C23 1.377(4)
C22 H22 0.9500
C23 C24 1.385(3)
C23 H23 0.9500
C24 H24 0.9500
C25 H25A 0.9900
C25 H25B 0.9900
C26 C27 1.528(3)
C26 C28 1.534(4)
C26 H26 1.0000
C27 H27A 0.9800
C27 H27B 0.9800
C27 H27C 0.9800
C28 H28A 0.9800
C28 H28B 0.9800
C28 H28C 0.9800
C29 C30 1.533(3)
C29 C31 1.540(3)
C29 H29 1.0000
C30 H30A 0.9800
C30 H30B 0.9800
C30 H30C 0.9800
C31 H31A 0.9800
C31 H31B 0.9800
C31 H31C 0.9800
B1 H1 1.0000
F1A C38 1.331(4)
F2A C38 1.309(3)
F3A C38 1.334(3)
F4 C39 1.333(3)
F5 C39 1.323(3)
F6 C39 1.321(3)
F7 C46 1.321(3)
F8 C46 1.327(3)
F9 C46 1.345(3)
F10 C47 1.296(3)
F11 C47 1.317(5)
F12 C47 1.315(5)
F13 C54 1.331(3)
F14 C54 1.328(3)
F15 C54 1.323(4)
F16A C55 1.342(4)
F17A C55 1.356(4)
F18A C55 1.287(4)
F19 C62 1.333(3)
F20 C62 1.352(3)
F21 C62 1.318(3)
F22A C63 1.326(3)
F23A C63 1.366(4)
F24A C63 1.280(3)
F1B C38 1.26(2)
F2B C38 1.28(2)
F3B C38 1.266(19)
F16B C55 1.362(9)
F17B C55 1.177(11)
F18B C55 1.340(11)
F22B C63 1.387(18)
F23B C63 1.205(18)
F24B C63 1.26(2)
C32 C33 1.400(3)
C32 C37 1.401(3)
C32 B2 1.642(3)
C33 C34 1.393(3)
C33 H33 0.9500
C34 C35 1.388(3)
C34 C38 1.498(3)
C35 C36 1.385(3)
C35 H35 0.9500
C36 C37 1.392(3)
C36 C39 1.496(3)
C37 H37 0.9500
C40 C45 1.395(3)
C40 C41 1.405(3)
C40 B2 1.643(3)
C41 C42 1.384(3)
C41 H41 0.9500
C42 C43 1.389(3)
C42 C46 1.498(3)
C43 C44 1.383(3)
C43 H43 0.9500
C44 C45 1.401(3)
C44 C47 1.501(4)
C45 H45 0.9500
C48 C53 1.402(3)
C48 C49 1.406(3)
C48 B2 1.638(3)
C49 C50 1.393(3)
C49 H49 0.9500
C50 C51 1.385(3)
C50 C54 1.499(3)
C51 C52 1.387(3)
C51 H51 0.9500
C52 C53 1.389(3)
C52 C55 1.496(3)
C53 H53 0.9500
C56 C61 1.398(3)
C56 C57 1.407(3)
C56 B2 1.645(3)
C57 C58 1.386(3)
C57 H57 0.9500
C58 C59 1.388(3)
C58 C62 1.501(3)
C59 C60 1.384(3)
C59 H59 0.9500
C60 C61 1.400(3)
C60 C63 1.499(3)
C61 H61 0.9500

loop_
_geom_torsion_atom_site_label_1
_geom_torsion_atom_site_label_2
_geom_torsion_atom_site_label_3
_geom_torsion_atom_site_label_4
_geom_torsion
C1 Ru1 P1 C25 71.47(11)
N5 Ru1 P1 C25 170.68(10)
N7 Ru1 P1 C25 -20.33(10)
N3 Ru1 P1 C25 -101.72(10)
C1 Ru1 P1 C26 -175.28(11)
N5 Ru1 P1 C26 -76.08(10)
N7 Ru1 P1 C26 92.92(10)
N3 Ru1 P1 C26 11.53(10)
C1 Ru1 P1 C29 -44.00(12)
N5 Ru1 P1 C29 55.20(11)
N7 Ru1 P1 C29 -135.81(11)
N3 Ru1 P1 C29 142.81(11)
C1 Ru1 N1 C11 -29.6(2)
N5 Ru1 N1 C11 -128.7(2)
N7 Ru1 N1 C11 62.3(2)
N3 Ru1 N1 C11 143.7(2)
C1 Ru1 N1 N2 138.70(17)
N5 Ru1 N1 N2 39.58(16)
N7 Ru1 N1 N2 -129.42(16)
N3 Ru1 N1 N2 -47.96(16)
C11 N1 N2 C13 -0.5(3)
Ru1 N1 N2 C13 -171.53(17)
C11 N1 N2 B1 177.5(2)
Ru1 N1 N2 B1 6.4(3)
C1 Ru1 N3 C14 -85.8(4)
N5 Ru1 N3 C14 155.0(2)
N7 Ru1 N3 C14 -21.5(2)
N1 Ru1 N3 C14 -119.8(2)
P1 Ru1 N3 C14 59.3(2)
C1 Ru1 N3 N4 77.6(4)
N5 Ru1 N3 N4 -41.55(15)
N7 Ru1 N3 N4 142.00(16)
N1 Ru1 N3 N4 43.67(15)
P1 Ru1 N3 N4 -137.18(14)
C14 N3 N4 C16 -0.1(2)
Ru1 N3 N4 C16 -167.86(15)
C14 N3 N4 B1 169.7(2)
Ru1 N3 N4 B1 2.0(3)
C1 Ru1 N5 C17 53.1(2)
N7 Ru1 N5 C17 -118.9(4)
N1 Ru1 N5 C17 140.2(2)
N3 Ru1 N5 C17 -137.5(2)
P1 Ru1 N5 C17 -40.3(2)
C1 Ru1 N5 N6 -134.23(16)
N7 Ru1 N5 N6 53.8(4)
N1 Ru1 N5 N6 -47.10(16)
N3 Ru1 N5 N6 35.21(16)
P1 Ru1 N5 N6 132.42(15)
C17 N5 N6 C19 0.7(3)
Ru1 N5 N6 C19 -173.80(16)
C17 N5 N6 B1 -176.5(2)
Ru1 N5 N6 B1 9.1(3)
C1 Ru1 N7 C24 103.40(18)
N5 Ru1 N7 C24 -84.5(4)
N1 Ru1 N7 C24 15.17(18)
N3 Ru1 N7 C24 -65.82(17)
P1 Ru1 N7 C24 -164.51(17)
C1 Ru1 N7 C20 -81.41(18)
N5 Ru1 N7 C20 90.7(4)
N1 Ru1 N7 C20 -169.63(17)
N3 Ru1 N7 C20 109.37(17)
P1 Ru1 N7 C20 10.69(16)
C1 C2 C3 C4 -143.2(2)
C9 C2 C3 C4 38.9(3)
C1 C2 C3 C8 35.1(3)
C9 C2 C3 C8 -142.8(2)
C8 C3 C4 C5 -0.2(4)
C2 C3 C4 C5 178.0(2)
C3 C4 C5 C6 -1.2(4)
C4 C5 C6 C7 1.3(4)
C5 C6 C7 C8 0.0(4)
C6 C7 C8 C3 -1.4(4)
C4 C3 C8 C7 1.5(3)
C2 C3 C8 C7 -176.8(2)
C10 O2 C9 O1 4.8(3)
C10 O2 C9 C2 -174.84(19)
C1 C2 C9 O1 -173.5(2)
C3 C2 C9 O1 4.3(3)
C1 C2 C9 O2 6.1(3)
C3 C2 C9 O2 -176.08(19)
N2 N1 C11 C12 0.4(3)
Ru1 N1 C11 C12 169.79(19)
N1 C11 C12 C13 -0.2(3)
N1 N2 C13 C12 0.3(3)
B1 N2 C13 C12 -177.3(2)
C11 C12 C13 N2 -0.1(3)
N4 N3 C14 C15 0.6(3)
Ru1 N3 C14 C15 165.53(16)
N3 C14 C15 C16 -0.8(3)
N3 N4 C16 C15 -0.3(3)
B1 N4 C16 C15 -168.9(2)
C14 C15 C16 N4 0.7(3)
N6 N5 C17 C18 -0.3(3)
Ru1 N5 C17 C18 173.06(18)
N5 C17 C18 C19 -0.2(3)
N5 N6 C19 C18 -0.8(3)
B1 N6 C19 C18 176.1(2)
C17 C18 C19 N6 0.6(3)
C24 N7 C20 C21 1.7(3)
Ru1 N7 C20 C21 -173.56(18)
C24 N7 C20 C25 -176.9(2)
Ru1 N7 C20 C25 7.8(3)
N7 C20 C21 C22 -0.7(4)
C25 C20 C21 C22 177.9(2)
C20 C21 C22 C23 -1.0(4)
C21 C22 C23 C24 1.6(4)
C20 N7 C24 C23 -1.1(3)
Ru1 N7 C24 C23 174.25(18)
C22 C23 C24 N7 -0.6(4)
N7 C20 C25 P1 -27.2(3)
C21 C20 C25 P1 154.2(2)
C26 P1 C25 C20 -85.33(19)
C29 P1 C25 C20 160.45(17)
Ru1 P1 C25 C20 30.40(18)
C25 P1 C26 C27 -56.1(2)
C29 P1 C26 C27 56.0(2)
Ru1 P1 C26 C27 -164.32(17)
C25 P1 C26 C28 174.69(17)
C29 P1 C26 C28 -73.18(19)
Ru1 P1 C26 C28 66.49(18)
C25 P1 C29 C30 -77.79(19)
C26 P1 C29 C30 167.99(17)
Ru1 P1 C29 C30 35.5(2)
C25 P1 C29 C31 45.7(2)
C26 P1 C29 C31 -68.5(2)
Ru1 P1 C29 C31 158.94(16)
C13 N2 B1 N4 -125.3(3)
N1 N2 B1 N4 57.3(3)
C13 N2 B1 N6 117.6(3)
N1 N2 B1 N6 -59.8(3)
C16 N4 B1 N2 106.3(3)
N3 N4 B1 N2 -61.3(2)
C16 N4 B1 N6 -137.3(2)
N3 N4 B1 N6 55.0(3)
C19 N6 B1 N2 -124.7(3)
N5 N6 B1 N2 51.8(3)
C19 N6 B1 N4 119.1(3)
N5 N6 B1 N4 -64.4(3)
C37 C32 C33 C34 -3.4(3)
B2 C32 C33 C34 179.64(19)
C32 C33 C34 C35 2.1(3)
C32 C33 C34 C38 -176.4(2)
C33 C34 C35 C36 0.9(3)
C38 C34 C35 C36 179.3(2)
C34 C35 C36 C37 -2.4(3)
C34 C35 C36 C39 178.0(2)
C35 C36 C37 C32 1.0(3)
C39 C36 C37 C32 -179.4(2)
C33 C32 C37 C36 1.8(3)
B2 C32 C37 C36 178.77(19)
C35 C34 C38 F1B 72.6(11)
C33 C34 C38 F1B -108.9(11)
C35 C34 C38 F3B -42.7(10)
C33 C34 C38 F3B 135.7(10)
C35 C34 C38 F2B -166.8(12)
C33 C34 C38 F2B 11.6(12)
C35 C34 C38 F2A -115.3(3)
C33 C34 C38 F2A 63.2(4)
C35 C34 C38 F1A 124.0(3)
C33 C34 C38 F1A -57.5(3)
C35 C34 C38 F3A 5.5(4)
C33 C34 C38 F3A -176.0(2)
C35 C36 C39 F6 -104.3(3)
C37 C36 C39 F6 76.2(3)
C35 C36 C39 F5 19.1(3)
C37 C36 C39 F5 -160.5(2)
C35 C36 C39 F4 137.4(2)
C37 C36 C39 F4 -42.1(3)
C45 C40 C41 C42 -0.2(3)
B2 C40 C41 C42 -172.6(2)
C40 C41 C42 C43 -0.2(3)
C40 C41 C42 C46 177.5(2)
C41 C42 C43 C44 0.2(4)
C46 C42 C43 C44 -177.6(2)
C42 C43 C44 C45 0.3(4)
C42 C43 C44 C47 -179.5(3)
C41 C40 C45 C44 0.6(3)
B2 C40 C45 C44 172.7(2)
C43 C44 C45 C40 -0.7(4)
C47 C44 C45 C40 179.1(3)
C41 C42 C46 F7 -78.1(3)
C43 C42 C46 F7 99.6(3)
C41 C42 C46 F8 158.1(2)
C43 C42 C46 F8 -24.2(3)
C41 C42 C46 F9 39.6(3)
C43 C42 C46 F9 -142.6(2)
C43 C44 C47 F10 4.5(5)
C45 C44 C47 F10 -175.3(3)
C43 C44 C47 F12 126.3(3)
C45 C44 C47 F12 -53.5(4)
C43 C44 C47 F11 -119.6(3)
C45 C44 C47 F11 60.6(4)
C53 C48 C49 C50 -1.3(3)
B2 C48 C49 C50 -176.1(2)
C48 C49 C50 C51 -0.7(3)
C48 C49 C50 C54 179.9(2)
C49 C50 C51 C52 1.8(3)
C54 C50 C51 C52 -178.8(2)
C50 C51 C52 C53 -0.9(3)
C50 C51 C52 C55 179.5(2)
C51 C52 C53 C48 -1.2(4)
C55 C52 C53 C48 178.4(2)
C49 C48 C53 C52 2.2(3)
B2 C48 C53 C52 176.9(2)
C51 C50 C54 F15 -113.4(3)
C49 C50 C54 F15 66.0(3)
C51 C50 C54 F14 126.9(3)
C49 C50 C54 F14 -53.6(3)
C51 C50 C54 F13 6.2(4)
C49 C50 C54 F13 -174.4(2)
C51 C52 C55 F17B -99.4(6)
C53 C52 C55 F17B 81.0(6)
C51 C52 C55 F18A 90.2(4)
C53 C52 C55 F18A -89.4(4)
C51 C52 C55 F18B 29.2(6)
C53 C52 C55 F18B -150.4(6)
C51 C52 C55 F16A -146.2(3)
C53 C52 C55 F16A 34.2(4)
C51 C52 C55 F17A -35.7(4)
C53 C52 C55 F17A 144.7(3)
C51 C52 C55 F16B 137.5(4)
C53 C52 C55 F16B -42.1(5)
C61 C56 C57 C58 0.8(3)
B2 C56 C57 C58 179.22(19)
C56 C57 C58 C59 -0.7(3)
C56 C57 C58 C62 176.6(2)
C57 C58 C59 C60 0.6(3)
C62 C58 C59 C60 -176.8(2)
C58 C59 C60 C61 -0.5(3)
C58 C59 C60 C63 178.2(2)
C57 C56 C61 C60 -0.7(3)
B2 C56 C61 C60 -179.02(19)
C59 C60 C61 C56 0.6(3)
C63 C60 C61 C56 -178.1(2)
C57 C58 C62 F21 175.7(2)
C59 C58 C62 F21 -6.9(3)
C57 C58 C62 F19 52.8(3)
C59 C58 C62 F19 -129.8(2)
C57 C58 C62 F20 -64.4(3)
C59 C58 C62 F20 113.0(2)
C59 C60 C63 F23B -65.2(10)
C61 C60 C63 F23B 113.5(10)
C59 C60 C63 F24B 178.4(11)
C61 C60 C63 F24B -2.9(11)
C59 C60 C63 F24A 120.3(3)
C61 C60 C63 F24A -61.0(4)
C59 C60 C63 F22A -8.3(3)
C61 C60 C63 F22A 170.4(2)
C59 C60 C63 F23A -121.0(3)
C61 C60 C63 F23A 57.7(3)
C59 C60 C63 F22B 59.9(7)
C61 C60 C63 F22B -121.4(7)
C53 C48 B2 C32 156.5(2)
C49 C48 B2 C32 -29.1(3)
C53 C48 B2 C40 40.2(3)
C49 C48 B2 C40 -145.4(2)
C53 C48 B2 C56 -84.6(2)
C49 C48 B2 C56 89.8(2)
C33 C32 B2 C48 -41.6(3)
C37 C32 B2 C48 141.6(2)
C33 C32 B2 C40 81.6(2)
C37 C32 B2 C40 -95.2(2)
C33 C32 B2 C56 -157.83(19)
C37 C32 B2 C56 25.4(3)
C45 C40 B2 C48 19.3(3)
C41 C40 B2 C48 -168.92(19)
C45 C40 B2 C32 -100.8(2)
C41 C40 B2 C32 70.9(2)
C45 C40 B2 C56 140.4(2)
C41 C40 B2 C56 -47.8(3)
C61 C56 B2 C48 110.4(2)
C57 C56 B2 C48 -67.9(2)
C61 C56 B2 C32 -130.6(2)
C57 C56 B2 C32 51.2(2)
C61 C56 B2 C40 -15.7(3)
C57 C56 B2 C40 166.03(18)
